data_2239551
loop_
_publ_author_name
'Spaleniak, Grzegorz P.'
'Bisz, Elwira'
'Bia\/lek, Marzena'
'Zarychta, Bartosz'

_publ_section_title
;
 2,4-Di-<i>tert</i>-butyl-6-({[2-(dimethylamino)ethyl](2-hydroxybenzyl)amino}methyl)phenol
;
_journal_coeditor_code BT6979
_journal_issue 6
_journal_name_full 'Acta Crystallographica Section E'
_journal_page_first o678
_journal_paper_doi 10.1107/S1600536814010241
_journal_volume 70
_journal_year 2014
_chemical_formula_iupac 'C26 H40 N2 O2'
_chemical_formula_moiety 'C26 H40 N2 O2'
_chemical_formula_sum 'C26 H40 N2 O2'
_chemical_formula_weight 412.60
_chemical_name_common Diaminebis(phenolate)
_chemical_name_systematic 2,4-Di-<i>tert</i>-butyl-6-({[2-(dimethylamino)ethyl](2-hydroxybenzyl)amino}methyl)phenol
_space_group_crystal_system monoclinic
_space_group_IT_number 14
_space_group_name_Hall '-P 2ybc'
_space_group_name_H-M_alt 'P 1 21/c 1'
_symmetry_space_group_name_Hall '-P 2ybc'
_symmetry_space_group_name_H-M 'P 1 21/c 1'
_atom_sites_solution_hydrogens mixed
_audit_creation_method SHELXL-2013
_cell_angle_alpha 90
_cell_angle_beta 96.377(5)
_cell_angle_gamma 90
_cell_formula_units_Z 4
_cell_length_a 12.3002(7)
_cell_length_b 13.3758(7)
_cell_length_c 15.5662(9)
_cell_measurement_reflns_used 17015
_cell_measurement_temperature 150.00(10)
_cell_measurement_theta_max 26.000
_cell_measurement_theta_min 3.042
_cell_volume 2545.2(2)
_computing_cell_refinement 'CrysAlis RED (Oxford Diffraction, 2008)'
_computing_data_collection 'CrysAlis CCD (Oxford Diffraction, 2008)'
_computing_data_reduction 'CrysAlis RED (Oxford Diffraction, 2008)'
_computing_molecular_graphics 'SHELXTL (Sheldrick, 2008)'
_computing_publication_material 'SHELXTL (Sheldrick, 2008)'
_computing_structure_refinement 'SHELXL2013 (Sheldrick, 2008)'
_computing_structure_solution 'SHELXS2013 (Sheldrick, 2008)'
_diffrn_ambient_temperature 150.00(10)
_diffrn_detector_area_resol_mean 10.4508
_diffrn_measured_fraction_theta_full 0.994
_diffrn_measured_fraction_theta_max 0.993
_diffrn_measurement_device '4-circle kappa geometry goniometer'
_diffrn_measurement_device_type 'Oxford Diffraction Xcalibur'
_diffrn_measurement_method \w--scan
_diffrn_radiation_monochromator graphite
_diffrn_radiation_source 'Enhance (Mo) X-ray Source'
_diffrn_radiation_type 'Mo K\a'
_diffrn_radiation_wavelength 0.71073
_diffrn_reflns_av_R_equivalents 0.0470
_diffrn_reflns_limit_h_max 15
_diffrn_reflns_limit_h_min -15
_diffrn_reflns_limit_k_max 9
_diffrn_reflns_limit_k_min -16
_diffrn_reflns_limit_l_max 19
_diffrn_reflns_limit_l_min -19
_diffrn_reflns_number 17015
_diffrn_reflns_theta_full 25.242
_diffrn_reflns_theta_max 26.000
_diffrn_reflns_theta_min 3.042
_diffrn_standards_decay_% 0
_diffrn_standards_interval_count 0
_diffrn_standards_interval_time 0
_diffrn_standards_number 0
_exptl_absorpt_coefficient_mu 0.067
_exptl_absorpt_correction_type none
_exptl_crystal_colour colourless
_exptl_crystal_density_diffrn 1.077
_exptl_crystal_description cubic
_exptl_crystal_F_000 904
_exptl_crystal_size_max 0.4
_exptl_crystal_size_mid 0.37
_exptl_crystal_size_min 0.35
_refine_diff_density_max 0.217
_refine_diff_density_min -0.184
_refine_ls_extinction_method none
_refine_ls_goodness_of_fit_ref 0.778
_refine_ls_hydrogen_treatment constr
_refine_ls_matrix_type full
_refine_ls_number_parameters 277
_refine_ls_number_reflns 4964
_refine_ls_number_restraints 0
_refine_ls_restrained_S_all 0.778
_refine_ls_R_factor_all 0.1070
_refine_ls_R_factor_gt 0.0438
_refine_ls_shift/su_max 0.000
_refine_ls_shift/su_mean 0.000
_refine_ls_structure_factor_coef Fsqd
_refine_ls_weighting_details 'w=1/[\s^2^(Fo^2^)+(0.0474P)^2^] where P=(Fo^2^+2Fc^2^)/3'
_refine_ls_weighting_scheme calc
_refine_ls_wR_factor_gt 0.0892
_refine_ls_wR_factor_ref 0.0989
_reflns_number_gt 2292
_reflns_number_total 4964
_reflns_threshold_expression I>2\s(I)
_cod_data_source_file bt6979sup1.cif
_cod_data_source_block I
_cod_database_code 2239551
_cod_database_fobs_code 2239551
_shelx_space_group_comment
;
The symmetry employed for this shelxl refinement is uniquely defined
by the following loop, which should always be used as a source of
symmetry information in preference to the above space-group names.
They are only intended as comments.
;
_shelxl_version_number .2013

loop_
_space_group_symop_operation_xyz
'x, y, z'
'-x, y+1/2, -z+1/2'
'-x, -y, -z'
'x, -y-1/2, z-1/2'

loop_
_atom_site_type_symbol
_atom_site_label
_atom_site_fract_x
_atom_site_fract_y
_atom_site_fract_z
_atom_site_U_iso_or_equiv
_atom_site_adp_type
_atom_site_calc_flag
_atom_site_occupancy
N N1 0.47272(11) 0.82096(10) 0.29297(9) 0.0297(4) Uani d 1
N N2 0.35360(14) 0.71832(12) 0.15196(11) 0.0516(5) Uani d 1
O O1 0.27532(12) 0.91451(11) 0.17200(8) 0.0573(4) Uani d 1
H H1A 0.3077(17) 0.8489(17) 0.1774(13) 0.086 Uiso d 1
O O2 0.56148(11) 0.93511(9) 0.17087(8) 0.0449(4) Uani d 1
H H2A 0.5129(16) 0.9043(14) 0.1990(13) 0.067 Uiso d 1
C C1 0.49556(15) 0.71454(12) 0.27880(12) 0.0409(5) Uani d 1
H H1B 0.5097 0.6816 0.3344 0.049 Uiso calc 1
H H1C 0.5613 0.7092 0.2500 0.049 Uiso calc 1
C C2 0.40348(16) 0.66064(14) 0.22545(13) 0.0501(6) Uani d 1
H H2B 0.4314 0.5985 0.2044 0.060 Uiso calc 1
H H2C 0.3475 0.6439 0.2623 0.060 Uiso calc 1
C C3 0.4308(2) 0.72638(16) 0.08655(14) 0.0735(7) Uani d 1
H H3A 0.4974 0.7570 0.1119 0.110 Uiso calc 1
H H3B 0.3990 0.7666 0.0392 0.110 Uiso calc 1
H H3C 0.4464 0.6609 0.0659 0.110 Uiso calc 1
C C4 0.2528(2) 0.67198(19) 0.11449(18) 0.0988(9) Uani d 1
H H4A 0.2046 0.7223 0.0880 0.148 Uiso calc 1
H H4B 0.2183 0.6388 0.1590 0.148 Uiso calc 1
H H4C 0.2687 0.6241 0.0717 0.148 Uiso calc 1
C C5 0.37250(14) 0.83566(13) 0.33576(11) 0.0344(5) Uani d 1
H H5A 0.3883 0.8212 0.3969 0.041 Uiso calc 1
H H5B 0.3167 0.7892 0.3117 0.041 Uiso calc 1
C C6 0.32984(14) 0.94016(13) 0.32456(12) 0.0331(4) Uani d 1
C C7 0.28295(15) 0.97286(14) 0.24381(13) 0.0405(5) Uani d 1
C C8 0.23990(16) 1.06898(15) 0.23475(14) 0.0508(5) Uani d 1
H H8A 0.2085 1.0906 0.1808 0.061 Uiso calc 1
C C9 0.24319(17) 1.13236(15) 0.30464(16) 0.0551(6) Uani d 1
H H9A 0.2142 1.1964 0.2977 0.066 Uiso calc 1
C C10 0.28917(17) 1.10118(16) 0.38444(15) 0.0547(6) Uani d 1
H H10A 0.2914 1.1437 0.4319 0.066 Uiso calc 1
C C11 0.33222(15) 1.00577(14) 0.39350(12) 0.0443(5) Uani d 1
H H11A 0.3638 0.9850 0.4476 0.053 Uiso calc 1
C C12 0.56595(14) 0.86832(13) 0.34509(11) 0.0351(5) Uani d 1
H H12A 0.5835 0.8298 0.3976 0.042 Uiso calc 1
H H12B 0.5444 0.9347 0.3617 0.042 Uiso calc 1
C C13 0.66716(14) 0.87681(12) 0.29899(11) 0.0320(4) Uani d 1
C C14 0.66188(15) 0.91250(12) 0.21458(11) 0.0336(4) Uani d 1
C C15 0.75646(16) 0.92661(12) 0.17339(12) 0.0377(5) Uani d 1
C C16 0.85514(16) 0.90452(13) 0.22224(13) 0.0457(5) Uani d 1
H H16A 0.9192 0.9150 0.1969 0.055 Uiso calc 1
C C17 0.86462(15) 0.86777(14) 0.30655(14) 0.0453(5) Uani d 1
C C18 0.76839(15) 0.85408(13) 0.34324(12) 0.0398(5) Uani d 1
H H18A 0.7716 0.8289 0.3992 0.048 Uiso calc 1
C C19 0.75220(17) 0.96199(14) 0.07887(12) 0.0477(5) Uani d 1
C C20 0.6966(2) 1.06485(15) 0.06686(14) 0.0759(7) Uani d 1
H H20A 0.6236 1.0608 0.0830 0.114 Uiso calc 1
H H20B 0.6937 1.0848 0.0074 0.114 Uiso calc 1
H H20C 0.7376 1.1132 0.1027 0.114 Uiso calc 1
C C21 0.69022(19) 0.88603(16) 0.01895(13) 0.0700(7) Uani d 1
H H21A 0.6177 0.8777 0.0351 0.105 Uiso calc 1
H H21B 0.7279 0.8231 0.0237 0.105 Uiso calc 1
H H21C 0.6861 0.9095 -0.0396 0.105 Uiso calc 1
C C22 0.86723(18) 0.97404(17) 0.04988(15) 0.0780(8) Uani d 1
H H22A 0.8609 0.9961 -0.0091 0.117 Uiso calc 1
H H22B 0.9047 0.9110 0.0548 0.117 Uiso calc 1
H H22C 0.9077 1.0225 0.0860 0.117 Uiso calc 1
C C23 0.97742(17) 0.84687(19) 0.35613(16) 0.0669(7) Uani d 1
C C24 0.9681(2) 0.7884(2) 0.43981(19) 0.1249(13) Uani d 1
H H24A 0.9248 0.8258 0.4762 0.187 Uiso calc 1
H H24B 1.0398 0.7778 0.4695 0.187 Uiso calc 1
H H24C 0.9339 0.7250 0.4261 0.187 Uiso calc 1
C C25 1.0477(2) 0.7853(2) 0.3005(2) 0.1166(11) Uani d 1
H H25A 1.0562 0.8211 0.2482 0.175 Uiso calc 1
H H25B 1.0128 0.7223 0.2865 0.175 Uiso calc 1
H H25C 1.1183 0.7739 0.3319 0.175 Uiso calc 1
C C26 1.0338(2) 0.9463(2) 0.37872(19) 0.1113(10) Uani d 1
H H26A 1.0413 0.9828 0.3266 0.167 Uiso calc 1
H H26B 1.1048 0.9343 0.4091 0.167 Uiso calc 1
H H26C 0.9907 0.9845 0.4147 0.167 Uiso calc 1

loop_
_atom_site_aniso_label
_atom_site_aniso_U_11
_atom_site_aniso_U_22
_atom_site_aniso_U_33
_atom_site_aniso_U_12
_atom_site_aniso_U_13
_atom_site_aniso_U_23
N1 0.0285(9) 0.0291(8) 0.0319(9) -0.0003(7) 0.0056(7) 0.0007(7)
N2 0.0611(12) 0.0471(10) 0.0436(11) 0.0080(10) -0.0073(9) -0.0106(9)
O1 0.0767(11) 0.0558(9) 0.0378(8) 0.0229(8) -0.0003(7) -0.0001(8)
O2 0.0436(9) 0.0540(9) 0.0377(8) 0.0040(7) 0.0079(6) 0.0137(7)
C1 0.0445(12) 0.0346(11) 0.0439(12) 0.0056(10) 0.0068(10) 0.0058(9)
C2 0.0594(15) 0.0370(12) 0.0540(14) -0.0013(11) 0.0073(11) -0.0051(11)
C3 0.112(2) 0.0638(15) 0.0458(14) 0.0141(15) 0.0120(14) -0.0037(12)
C4 0.0679(19) 0.097(2) 0.122(2) 0.0002(16) -0.0302(17) -0.0425(18)
C5 0.0319(11) 0.0385(11) 0.0336(11) -0.0021(9) 0.0074(9) 0.0053(9)
C6 0.0273(10) 0.0359(11) 0.0378(11) -0.0006(9) 0.0109(8) 0.0010(10)
C7 0.0424(13) 0.0417(12) 0.0394(12) 0.0049(10) 0.0133(10) 0.0010(10)
C8 0.0541(14) 0.0483(13) 0.0519(14) 0.0123(11) 0.0143(11) 0.0161(12)
C9 0.0554(15) 0.0361(12) 0.0785(18) 0.0055(11) 0.0285(13) 0.0044(13)
C10 0.0543(15) 0.0457(14) 0.0667(17) -0.0022(11) 0.0182(12) -0.0141(12)
C11 0.0410(13) 0.0488(13) 0.0442(13) -0.0008(10) 0.0091(10) -0.0020(11)
C12 0.0358(12) 0.0401(11) 0.0297(11) 0.0012(9) 0.0061(9) 0.0030(9)
C13 0.0319(12) 0.0312(10) 0.0334(11) -0.0018(9) 0.0064(9) 0.0001(9)
C14 0.0366(12) 0.0285(10) 0.0362(11) 0.0013(9) 0.0062(9) 0.0012(9)
C15 0.0451(13) 0.0280(10) 0.0428(12) -0.0041(9) 0.0169(10) 0.0001(9)
C16 0.0397(13) 0.0431(12) 0.0580(14) -0.0096(10) 0.0220(11) 0.0009(11)
C17 0.0313(13) 0.0474(12) 0.0576(14) -0.0058(10) 0.0066(11) 0.0001(11)
C18 0.0379(13) 0.0438(12) 0.0376(12) -0.0071(10) 0.0038(10) 0.0032(9)
C19 0.0650(15) 0.0387(12) 0.0440(12) -0.0021(11) 0.0267(11) 0.0042(10)
C20 0.121(2) 0.0540(14) 0.0595(15) 0.0186(14) 0.0394(14) 0.0210(12)
C21 0.098(2) 0.0701(16) 0.0453(14) -0.0130(14) 0.0229(13) -0.0015(12)
C22 0.0887(19) 0.0829(17) 0.0714(16) -0.0115(15) 0.0486(14) 0.0091(14)
C23 0.0317(14) 0.0890(19) 0.0786(18) -0.0103(13) -0.0003(12) 0.0107(15)
C24 0.0437(16) 0.203(4) 0.121(2) -0.0086(19) -0.0222(16) 0.078(2)
C25 0.0521(17) 0.152(3) 0.144(3) 0.0380(18) 0.0031(18) -0.006(2)
C26 0.0636(19) 0.146(3) 0.121(2) -0.0468(18) -0.0043(17) -0.016(2)

loop_
_atom_type_symbol
_atom_type_description
_atom_type_scat_dispersion_real
_atom_type_scat_dispersion_imag
_atom_type_scat_source
C C 0.0033 0.0016 'International Tables Vol C Tables 4.2.6.8 and 6.1.1.4'
H H 0.0000 0.0000 'International Tables Vol C Tables 4.2.6.8 and 6.1.1.4'
N N 0.0061 0.0033 'International Tables Vol C Tables 4.2.6.8 and 6.1.1.4'
O O 0.0106 0.0060 'International Tables Vol C Tables 4.2.6.8 and 6.1.1.4'

loop_
_geom_angle_atom_site_label_1
_geom_angle_atom_site_label_2
_geom_angle_atom_site_label_3
_geom_angle
C12 N1 C1 110.41(13)
C12 N1 C5 109.39(13)
C1 N1 C5 112.25(13)
C4 N2 C2 110.86(18)
C4 N2 C3 109.99(18)
C2 N2 C3 109.52(17)
C7 O1 H1A 117.5(13)
C14 O2 H2A 105.8(13)
N1 C1 C2 113.57(14)
N1 C1 H1B 108.9
C2 C1 H1B 108.9
N1 C1 H1C 108.9
C2 C1 H1C 108.9
H1B C1 H1C 107.7
N2 C2 C1 113.78(15)
N2 C2 H2B 108.8
C1 C2 H2B 108.8
N2 C2 H2C 108.8
C1 C2 H2C 108.8
H2B C2 H2C 107.7
N2 C3 H3A 109.5
N2 C3 H3B 109.5
H3A C3 H3B 109.5
N2 C3 H3C 109.5
H3A C3 H3C 109.5
H3B C3 H3C 109.5
N2 C4 H4A 109.5
N2 C4 H4B 109.5
H4A C4 H4B 109.5
N2 C4 H4C 109.5
H4A C4 H4C 109.5
H4B C4 H4C 109.5
N1 C5 C6 111.78(13)
N1 C5 H5A 109.3
C6 C5 H5A 109.3
N1 C5 H5B 109.3
C6 C5 H5B 109.3
H5A C5 H5B 107.9
C11 C6 C7 118.12(17)
C11 C6 C5 121.66(17)
C7 C6 C5 120.18(16)
O1 C7 C8 117.18(18)
O1 C7 C6 123.08(16)
C8 C7 C6 119.73(18)
C9 C8 C7 120.8(2)
C9 C8 H8A 119.6
C7 C8 H8A 119.6
C10 C9 C8 120.11(19)
C10 C9 H9A 119.9
C8 C9 H9A 119.9
C9 C10 C11 119.2(2)
C9 C10 H10A 120.4
C11 C10 H10A 120.4
C10 C11 C6 122.08(19)
C10 C11 H11A 119.0
C6 C11 H11A 119.0
N1 C12 C13 113.81(14)
N1 C12 H12A 108.8
C13 C12 H12A 108.8
N1 C12 H12B 108.8
C13 C12 H12B 108.8
H12A C12 H12B 107.7
C18 C13 C14 119.23(16)
C18 C13 C12 119.32(16)
C14 C13 C12 121.34(16)
O2 C14 C13 119.15(16)
O2 C14 C15 119.28(16)
C13 C14 C15 121.57(17)
C16 C15 C14 116.07(17)
C16 C15 C19 121.50(17)
C14 C15 C19 122.41(18)
C15 C16 C17 124.50(17)
C15 C16 H16A 117.8
C17 C16 H16A 117.8
C18 C17 C16 116.72(18)
C18 C17 C23 122.4(2)
C16 C17 C23 120.89(18)
C17 C18 C13 121.88(18)
C17 C18 H18A 119.1
C13 C18 H18A 119.1
C21 C19 C20 109.63(19)
C21 C19 C22 107.67(17)
C20 C19 C22 106.35(16)
C21 C19 C15 109.94(15)
C20 C19 C15 110.98(15)
C22 C19 C15 112.14(18)
C19 C20 H20A 109.5
C19 C20 H20B 109.5
H20A C20 H20B 109.5
C19 C20 H20C 109.5
H20A C20 H20C 109.5
H20B C20 H20C 109.5
C19 C21 H21A 109.5
C19 C21 H21B 109.5
H21A C21 H21B 109.5
C19 C21 H21C 109.5
H21A C21 H21C 109.5
H21B C21 H21C 109.5
C19 C22 H22A 109.5
C19 C22 H22B 109.5
H22A C22 H22B 109.5
C19 C22 H22C 109.5
H22A C22 H22C 109.5
H22B C22 H22C 109.5
C26 C23 C25 109.2(2)
C26 C23 C24 108.9(2)
C25 C23 C24 107.8(2)
C26 C23 C17 108.6(2)
C25 C23 C17 110.4(2)
C24 C23 C17 111.77(18)
C23 C24 H24A 109.5
C23 C24 H24B 109.5
H24A C24 H24B 109.5
C23 C24 H24C 109.5
H24A C24 H24C 109.5
H24B C24 H24C 109.5
C23 C25 H25A 109.5
C23 C25 H25B 109.5
H25A C25 H25B 109.5
C23 C25 H25C 109.5
H25A C25 H25C 109.5
H25B C25 H25C 109.5
C23 C26 H26A 109.5
C23 C26 H26B 109.5
H26A C26 H26B 109.5
C23 C26 H26C 109.5
H26A C26 H26C 109.5
H26B C26 H26C 109.5

loop_
_geom_bond_atom_site_label_1
_geom_bond_atom_site_label_2
_geom_bond_distance
N1 C12 1.472(2)
N1 C1 1.472(2)
N1 C5 1.478(2)
N2 C4 1.450(2)
N2 C2 1.457(2)
N2 C3 1.471(2)
O1 C7 1.358(2)
O1 H1A 0.96(2)
O2 C14 1.376(2)
O2 H2A 0.88(2)
C1 C2 1.511(2)
C1 H1B 0.9700
C1 H1C 0.9700
C2 H2B 0.9700
C2 H2C 0.9700
C3 H3A 0.9600
C3 H3B 0.9600
C3 H3C 0.9600
C4 H4A 0.9600
C4 H4B 0.9600
C4 H4C 0.9600
C5 C6 1.496(2)
C5 H5A 0.9700
C5 H5B 0.9700
C6 C11 1.384(2)
C6 C7 1.394(2)
C7 C8 1.392(2)
C8 C9 1.376(3)
C8 H8A 0.9300
C9 C10 1.371(3)
C9 H9A 0.9300
C10 C11 1.383(3)
C10 H10A 0.9300
C11 H11A 0.9300
C12 C13 1.509(2)
C12 H12A 0.9700
C12 H12B 0.9700
C13 C18 1.388(2)
C13 C14 1.393(2)
C14 C15 1.402(2)
C15 C16 1.391(2)
C15 C19 1.541(2)
C16 C17 1.394(2)
C16 H16A 0.9300
C17 C18 1.382(2)
C17 C23 1.537(3)
C18 H18A 0.9300
C19 C21 1.525(3)
C19 C20 1.539(3)
C19 C22 1.541(3)
C20 H20A 0.9600
C20 H20B 0.9600
C20 H20C 0.9600
C21 H21A 0.9600
C21 H21B 0.9600
C21 H21C 0.9600
C22 H22A 0.9600
C22 H22B 0.9600
C22 H22C 0.9600
C23 C26 1.523(3)
C23 C25 1.530(3)
C23 C24 1.535(3)
C24 H24A 0.9600
C24 H24B 0.9600
C24 H24C 0.9600
C25 H25A 0.9600
C25 H25B 0.9600
C25 H25C 0.9600
C26 H26A 0.9600
C26 H26B 0.9600
C26 H26C 0.9600

loop_
_geom_hbond_atom_site_label_D
_geom_hbond_atom_site_label_H
_geom_hbond_atom_site_label_A
_geom_hbond_site_symmetry_A
_geom_hbond_distance_DH
_geom_hbond_distance_HA
_geom_hbond_distance_DA
_geom_hbond_angle_DHA
O1 H1A N1 . 0.96(2) 2.59(2) 3.1610(19) 118.5(16)
O1 H1A N2 . 0.96(2) 1.89(2) 2.824(2) 162.4(19)
O2 H2A N1 . 0.88(2) 1.95(2) 2.7563(18) 152.1(18)
C3 H3A O2 . 0.96 2.64 3.411(3) 137.3
C9 H9A Cg 2_655 0.93 2.77 3.593(2) 148

loop_
_geom_torsion_atom_site_label_1
_geom_torsion_atom_site_label_2
_geom_torsion_atom_site_label_3
_geom_torsion_atom_site_label_4
_geom_torsion
C12 N1 C1 C2 -179.85(14)
C5 N1 C1 C2 57.8(2)
C4 N2 C2 C1 -168.19(17)
C3 N2 C2 C1 70.3(2)
N1 C1 C2 N2 41.7(2)
C12 N1 C5 C6 75.50(18)
C1 N1 C5 C6 -161.58(14)
N1 C5 C6 C11 -111.69(18)
N1 C5 C6 C7 70.4(2)
C11 C6 C7 O1 -179.36(16)
C5 C6 C7 O1 -1.4(3)
C11 C6 C7 C8 -0.3(3)
C5 C6 C7 C8 177.65(16)
O1 C7 C8 C9 179.21(17)
C6 C7 C8 C9 0.1(3)
C7 C8 C9 C10 0.0(3)
C8 C9 C10 C11 0.2(3)
C9 C10 C11 C6 -0.4(3)
C7 C6 C11 C10 0.5(3)
C5 C6 C11 C10 -177.45(16)
C1 N1 C12 C13 68.05(18)
C5 N1 C12 C13 -167.94(13)
N1 C12 C13 C18 -136.89(16)
N1 C12 C13 C14 46.9(2)
C18 C13 C14 O2 -179.92(15)
C12 C13 C14 O2 -3.7(2)
C18 C13 C14 C15 -0.4(2)
C12 C13 C14 C15 175.84(16)
O2 C14 C15 C16 178.47(15)
C13 C14 C15 C16 -1.1(2)
O2 C14 C15 C19 -3.0(2)
C13 C14 C15 C19 177.50(16)
C14 C15 C16 C17 1.7(3)
C19 C15 C16 C17 -176.85(17)
C15 C16 C17 C18 -0.8(3)
C15 C16 C17 C23 -179.12(18)
C16 C17 C18 C13 -0.7(3)
C23 C17 C18 C13 177.50(18)
C14 C13 C18 C17 1.3(3)
C12 C13 C18 C17 -174.96(16)
C16 C15 C19 C21 116.8(2)
C14 C15 C19 C21 -61.7(2)
C16 C15 C19 C20 -121.7(2)
C14 C15 C19 C20 59.8(2)
C16 C15 C19 C22 -2.9(2)
C14 C15 C19 C22 178.58(17)
C18 C17 C23 C26 -107.3(2)
C16 C17 C23 C26 70.9(3)
C18 C17 C23 C25 132.9(2)
C16 C17 C23 C25 -48.9(3)
C18 C17 C23 C24 12.9(3)
C16 C17 C23 C24 -168.9(2)
